data_1502631
loop_
_publ_author_name
'Ramachary, Dhevalapally B.'
'Ramakumar, Kinthada'
'Bharanishashank, Adluri'
'Narayana, Vidadala V.'

_publ_section_title
;
 Sequential one-pot combination of multireactions through multicatalysis:
 a general approach to rapid assembly of functionalized push-pull olefins,
 phenols, and 2-methyl-2H-chromenes.
;
_journal_issue 6
_journal_name_full 'Journal of combinatorial chemistry'
_journal_page_first 855
_journal_page_last 876
_journal_paper_doi 10.1021/cc100104k
_journal_volume 12
_journal_year 2010
_chemical_formula_sum 'C19 H19 N O5'
_chemical_formula_weight 341.35
_chemical_name_systematic
; 
 ? 
;
_space_group_IT_number 2
_symmetry_cell_setting triclinic
_symmetry_space_group_name_Hall '-P 1'
_symmetry_space_group_name_H-M 'P -1'
_atom_sites_solution_hydrogens geom
_atom_sites_solution_primary direct
_atom_sites_solution_secondary difmap
_audit_creation_method SHELXL-97
_cell_angle_alpha 87.633(8)
_cell_angle_beta 83.514(6)
_cell_angle_gamma 61.760(5)
_cell_formula_units_Z 2
_cell_length_a 8.025(3)
_cell_length_b 8.415(3)
_cell_length_c 14.351(6)
_cell_measurement_reflns_used 1245
_cell_measurement_temperature 298(2)
_cell_measurement_theta_max 0.992
_cell_measurement_theta_min 0.973
_cell_volume 848.2(6)
_computing_cell_refinement 'Bruker SMART'
_computing_data_collection 'Bruker SMART'
_computing_data_reduction 'Bruker SAINT'
_computing_molecular_graphics 'Bruker SHELXTL'
_computing_publication_material 'Bruker SHELXTL'
_computing_structure_refinement 'SHELXL-97 (Sheldrick, 1997)'
_computing_structure_solution 'SHELXS-97 (Sheldrick, 1990)'
_diffrn_ambient_temperature 298(2)
_diffrn_measured_fraction_theta_full 0.986
_diffrn_measured_fraction_theta_max 0.986
_diffrn_measurement_device_type 'CCD area detector'
_diffrn_measurement_method 'phi and omega scans'
_diffrn_radiation_monochromator graphite
_diffrn_radiation_source 'fine-focus sealed tube'
_diffrn_radiation_type MoK\a
_diffrn_radiation_wavelength 0.71073
_diffrn_reflns_av_R_equivalents 0.0503
_diffrn_reflns_av_sigmaI/netI 0.0585
_diffrn_reflns_limit_h_max 9
_diffrn_reflns_limit_h_min -9
_diffrn_reflns_limit_k_max 10
_diffrn_reflns_limit_k_min -10
_diffrn_reflns_limit_l_max 17
_diffrn_reflns_limit_l_min -17
_diffrn_reflns_number 8686
_diffrn_reflns_theta_full 25.93
_diffrn_reflns_theta_max 25.93
_diffrn_reflns_theta_min 1.43
_exptl_absorpt_coefficient_mu 0.097
_exptl_absorpt_correction_T_max 0.9923
_exptl_absorpt_correction_T_min 0.9733
_exptl_absorpt_correction_type multi-scan
_exptl_absorpt_process_details sadabs
_exptl_crystal_colour brown
_exptl_crystal_density_diffrn 1.337
_exptl_crystal_density_method 'not measured'
_exptl_crystal_description block
_exptl_crystal_F_000 360
_exptl_crystal_size_max 0.28
_exptl_crystal_size_mid 0.22
_exptl_crystal_size_min 0.08
_refine_diff_density_max 0.336
_refine_diff_density_min -0.301
_refine_diff_density_rms 0.060
_refine_ls_extinction_method none
_refine_ls_goodness_of_fit_ref 1.074
_refine_ls_hydrogen_treatment mixed
_refine_ls_matrix_type full
_refine_ls_number_parameters 232
_refine_ls_number_reflns 3265
_refine_ls_number_restraints 0
_refine_ls_restrained_S_all 1.074
_refine_ls_R_factor_all 0.1298
_refine_ls_R_factor_gt 0.0884
_refine_ls_shift/su_max 0.000
_refine_ls_shift/su_mean 0.000
_refine_ls_structure_factor_coef Fsqd
_refine_ls_weighting_details 'calc w=1/[\s^2^(Fo^2^)+(0.0706P)^2^+0.6742P] where P=(Fo^2^+2Fc^2^)/3'
_refine_ls_weighting_scheme calc
_refine_ls_wR_factor_gt 0.1894
_refine_ls_wR_factor_ref 0.2121
_reflns_number_gt 2113
_reflns_number_total 3265
_reflns_threshold_expression >2sigma(I)
_cod_data_source_file cc100104k_si_006.cif
_cod_data_source_block p-1
_cod_depositor_comments
;
The following automatic conversions were performed:

'_symmetry_cell_setting' value 'Triclinic' changed to 'triclinic'
according to /home/saulius/struct/CIF-dictionaries/cif_core.dic
dictionary named 'cif_core.dic' version 2.4.2 from 2011-04-26.

Automatic conversion script
Id: cif_fix_values 1715 2011-07-08 13:25:40Z adriana 
;
_cod_original_cell_volume 848.2(5)
_cod_original_sg_symbol_H-M P-1
_cod_database_code 1502631

loop_
_symmetry_equiv_pos_as_xyz
'x, y, z'
'-x, -y, -z'

loop_
_atom_site_label
_atom_site_type_symbol
_atom_site_fract_x
_atom_site_fract_y
_atom_site_fract_z
_atom_site_U_iso_or_equiv
_atom_site_adp_type
_atom_site_occupancy
_atom_site_symmetry_multiplicity
_atom_site_calc_flag
_atom_site_refinement_flags
O1 O 0.3849(5) 1.1468(5) 0.9294(2) 0.0871(10) Uani 1 1 d .
O2 O 0.3449(5) 0.9295(5) 0.8863(2) 0.0988(12) Uani 1 1 d .
O3 O 0.2651(3) 0.6178(4) 0.16293(16) 0.0639(8) Uani 1 1 d .
O4 O 0.0697(4) 0.6545(4) 0.28928(17) 0.0767(9) Uani 1 1 d .
O5 O 0.7891(4) 0.6816(4) 0.42897(18) 0.0637(8) Uani 1 1 d .
N1 N 0.4363(5) 1.0077(5) 0.8834(2) 0.0685(10) Uani 1 1 d .
H1 H 0.884(7) 0.663(6) 0.385(4) 0.110(18) Uiso 1 1 d .
C1 C 0.4774(4) 0.7169(4) 0.4403(2) 0.0433(8) Uani 1 1 d .
C2 C 0.3614(4) 0.6616(4) 0.3027(2) 0.0411(8) Uani 1 1 d .
C3 C 0.3312(4) 0.7110(4) 0.3974(2) 0.0406(8) Uani 1 1 d .
C4 C 0.6491(4) 0.6758(5) 0.3866(2) 0.0448(8) Uani 1 1 d .
C5 C 0.5346(5) 0.6224(5) 0.2521(2) 0.0491(9) Uani 1 1 d .
H5 H 0.5544 0.5906 0.1890 0.059 Uiso 1 1 calc R
C6 C 0.6769(5) 0.6295(5) 0.2931(2) 0.0536(10) Uani 1 1 d .
H6 H 0.7918 0.6033 0.2580 0.064 Uiso 1 1 calc R
C7 C 0.2159(5) 0.6458(5) 0.2541(2) 0.0461(8) Uani 1 1 d .
C8 C 0.7615(6) 0.9549(6) 0.8585(3) 0.0662(11) Uani 1 1 d .
H8 H 0.7420 1.0058 0.9176 0.079 Uiso 1 1 calc R
C9 C 0.6355(5) 0.8678(5) 0.7351(2) 0.0503(9) Uani 1 1 d .
C10 C 0.4737(6) 0.8578(6) 0.6949(2) 0.0600(10) Uani 1 1 d .
H10A H 0.4520 0.7649 0.7275 0.072 Uiso 1 1 calc R
H10B H 0.3590 0.9718 0.7073 0.072 Uiso 1 1 calc R
C11 C 0.6184(5) 0.9393(5) 0.8231(2) 0.0536(9) Uani 1 1 d .
C12 C 0.1457(5) 0.7580(6) 0.4562(2) 0.0599(11) Uani 1 1 d .
H12A H 0.1377 0.6497 0.4719 0.090 Uiso 1 1 calc R
H12B H 0.0418 0.8357 0.4215 0.090 Uiso 1 1 calc R
H12C H 0.1395 0.8188 0.5127 0.090 Uiso 1 1 calc R
C13 C 0.8116(6) 0.8112(5) 0.6833(3) 0.0644(11) Uani 1 1 d .
H13 H 0.8317 0.7631 0.6234 0.077 Uiso 1 1 calc R
C14 C 0.1345(6) 0.5979(7) 0.1081(3) 0.0797(14) Uani 1 1 d .
H14A H 0.0076 0.6983 0.1206 0.096 Uiso 1 1 calc R
H14B H 0.1295 0.4870 0.1242 0.096 Uiso 1 1 calc R
C15 C 0.9569(6) 0.8248(6) 0.7187(3) 0.0761(13) Uani 1 1 d .
H15 H 1.0732 0.7855 0.6823 0.091 Uiso 1 1 calc R
C16 C 0.4533(6) 0.7582(7) 0.5412(3) 0.0838(16) Uani 1 1 d .
H16 H 0.3675 0.7242 0.5727 0.101 Uiso 1 1 calc R
C17 C 0.9338(6) 0.8944(6) 0.8056(3) 0.0700(12) Uani 1 1 d .
H17 H 1.0338 0.9009 0.8290 0.084 Uiso 1 1 calc R
C18 C 0.5066(8) 0.8186(9) 0.5928(3) 0.110(2) Uani 1 1 d .
H18 H 0.5939 0.8523 0.5629 0.132 Uiso 1 1 calc R
C19 C 0.2042(9) 0.5936(9) 0.0094(3) 0.114(2) Uani 1 1 d .
H19A H 0.2114 0.7026 -0.0054 0.171 Uiso 1 1 calc R
H19B H 0.1187 0.5837 -0.0288 0.171 Uiso 1 1 calc R
H19C H 0.3283 0.4918 -0.0025 0.171 Uiso 1 1 calc R

loop_
_atom_site_aniso_label
_atom_site_aniso_U_11
_atom_site_aniso_U_22
_atom_site_aniso_U_33
_atom_site_aniso_U_23
_atom_site_aniso_U_13
_atom_site_aniso_U_12
O1 0.094(2) 0.095(2) 0.0591(18) -0.0161(17) 0.0083(16) -0.0359(19)
O2 0.104(3) 0.174(3) 0.066(2) -0.027(2) 0.0141(17) -0.106(3)
O3 0.0584(16) 0.115(2) 0.0391(13) -0.0131(13) -0.0053(11) -0.0574(16)
O4 0.0594(17) 0.153(3) 0.0474(15) -0.0149(16) 0.0018(13) -0.0743(19)
O5 0.0477(15) 0.110(2) 0.0515(16) -0.0120(15) -0.0036(12) -0.0508(16)
N1 0.072(2) 0.104(3) 0.0377(17) -0.0100(18) -0.0021(16) -0.048(2)
C1 0.0395(18) 0.051(2) 0.0420(18) -0.0076(15) -0.0028(15) -0.0230(16)
C2 0.0390(18) 0.049(2) 0.0417(18) 0.0008(15) -0.0063(14) -0.0255(16)
C3 0.0359(17) 0.049(2) 0.0409(18) -0.0069(14) -0.0015(14) -0.0234(16)
C4 0.0380(18) 0.059(2) 0.0467(19) -0.0023(16) -0.0079(15) -0.0294(17)
C5 0.047(2) 0.074(3) 0.0359(17) -0.0030(16) -0.0010(15) -0.0365(19)
C6 0.042(2) 0.088(3) 0.0417(19) -0.0079(18) 0.0023(15) -0.040(2)
C7 0.0434(19) 0.064(2) 0.0415(19) -0.0013(16) -0.0059(15) -0.0335(18)
C8 0.073(3) 0.094(3) 0.047(2) 0.000(2) -0.011(2) -0.050(3)
C9 0.066(2) 0.054(2) 0.0372(18) -0.0011(16) -0.0052(17) -0.0331(19)
C10 0.075(3) 0.079(3) 0.042(2) -0.0038(18) -0.0055(18) -0.049(2)
C11 0.060(2) 0.070(3) 0.0394(19) -0.0014(17) -0.0014(17) -0.038(2)
C12 0.043(2) 0.097(3) 0.048(2) -0.024(2) 0.0067(16) -0.039(2)
C13 0.070(3) 0.073(3) 0.046(2) -0.0116(19) 0.004(2) -0.031(2)
C14 0.076(3) 0.139(4) 0.056(3) -0.007(3) -0.019(2) -0.072(3)
C15 0.056(3) 0.096(3) 0.066(3) -0.003(2) 0.002(2) -0.029(2)
C16 0.053(2) 0.163(5) 0.056(2) -0.042(3) 0.0103(19) -0.069(3)
C17 0.060(3) 0.098(3) 0.063(3) 0.010(2) -0.017(2) -0.044(2)
C18 0.110(4) 0.233(7) 0.043(2) -0.025(3) 0.007(2) -0.127(5)
C19 0.137(5) 0.191(6) 0.063(3) -0.004(3) -0.024(3) -0.115(5)

loop_
_atom_type_symbol
_atom_type_description
_atom_type_scat_dispersion_real
_atom_type_scat_dispersion_imag
_atom_type_scat_source
C C 0.0033 0.0000 'International Tables Vol C Tables 4.2.6.8 and 6.1.1.4'
H H 0.0000 0.0000 'International Tables Vol C Tables 4.2.6.8 and 6.1.1.4'
N N 0.0061 0.0000 'International Tables Vol C Tables 4.2.6.8 and 6.1.1.4'
O O 0.0106 0.0000 'International Tables Vol C Tables 4.2.6.8 and 6.1.1.4'

loop_
_geom_angle_atom_site_label_1
_geom_angle_atom_site_label_2
_geom_angle_atom_site_label_3
_geom_angle
C7 O3 C14 117.3(3)
C4 O5 H1 107(3)
O2 N1 O1 122.5(4)
O2 N1 C11 120.2(4)
O1 N1 C11 117.3(3)
C4 C1 C3 118.9(3)
C4 C1 C16 120.3(3)
C3 C1 C16 120.8(3)
C5 C2 C3 119.2(3)
C5 C2 C7 118.4(3)
C3 C2 C7 122.4(3)
C2 C3 C1 119.7(3)
C2 C3 C12 122.1(3)
C1 C3 C12 118.2(3)
O5 C4 C6 120.7(3)
O5 C4 C1 118.3(3)
C6 C4 C1 121.0(3)
C6 C5 C2 121.4(3)
C6 C5 H5 119.3
C2 C5 H5 119.3
C5 C6 C4 119.7(3)
C5 C6 H6 120.2
C4 C6 H6 120.2
O4 C7 O3 120.9(3)
O4 C7 C2 126.9(3)
O3 C7 C2 112.3(3)
C11 C8 C17 119.0(4)
C11 C8 H8 120.5
C17 C8 H8 120.5
C11 C9 C13 115.1(3)
C11 C9 C10 123.5(3)
C13 C9 C10 121.4(3)
C18 C10 C9 114.5(3)
C18 C10 H10A 108.6
C9 C10 H10A 108.6
C18 C10 H10B 108.6
C9 C10 H10B 108.6
H10A C10 H10B 107.6
C8 C11 C9 123.9(3)
C8 C11 N1 116.3(3)
C9 C11 N1 119.8(3)
C3 C12 H12A 109.5
C3 C12 H12B 109.5
H12A C12 H12B 109.5
C3 C12 H12C 109.5
H12A C12 H12C 109.5
H12B C12 H12C 109.5
C15 C13 C9 121.5(4)
C15 C13 H13 119.3
C9 C13 H13 119.3
O3 C14 C19 107.5(3)
O3 C14 H14A 110.2
C19 C14 H14A 110.2
O3 C14 H14B 110.2
C19 C14 H14B 110.2
H14A C14 H14B 108.5
C17 C15 C13 121.3(4)
C17 C15 H15 119.4
C13 C15 H15 119.4
C18 C16 C1 139.9(4)
C18 C16 H16 110.0
C1 C16 H16 110.0
C15 C17 C8 119.3(4)
C15 C17 H17 120.4
C8 C17 H17 120.4
C16 C18 C10 136.9(5)
C16 C18 H18 111.6
C10 C18 H18 111.6
C14 C19 H19A 109.5
C14 C19 H19B 109.5
H19A C19 H19B 109.5
C14 C19 H19C 109.5
H19A C19 H19C 109.5
H19B C19 H19C 109.5

loop_
_geom_bond_atom_site_label_1
_geom_bond_atom_site_label_2
_geom_bond_distance
O1 N1 1.234(4)
O2 N1 1.191(4)
O3 C7 1.321(4)
O3 C14 1.452(4)
O4 C7 1.193(4)
O5 C4 1.357(4)
O5 H1 0.89(5)
N1 C11 1.475(5)
C1 C4 1.394(4)
C1 C3 1.407(4)
C1 C16 1.472(5)
C2 C5 1.388(4)
C2 C3 1.399(4)
C2 C7 1.485(4)
C3 C12 1.507(4)
C4 C6 1.377(4)
C5 C6 1.368(4)
C5 H5 0.9300
C6 H6 0.9300
C8 C11 1.369(5)
C8 C17 1.370(5)
C8 H8 0.9300
C9 C11 1.385(5)
C9 C13 1.390(5)
C9 C10 1.517(5)
C10 C18 1.482(5)
C10 H10A 0.9700
C10 H10B 0.9700
C12 H12A 0.9600
C12 H12B 0.9600
C12 H12C 0.9600
C13 C15 1.377(6)
C13 H13 0.9300
C14 C19 1.457(6)
C14 H14A 0.9700
C14 H14B 0.9700
C15 C17 1.355(6)
C15 H15 0.9300
C16 C18 1.140(5)
C16 H16 0.9300
C17 H17 0.9300
C18 H18 0.9300
C19 H19A 0.9600
C19 H19B 0.9600
C19 H19C 0.9600
